data_2240159
loop_
_publ_author_name
'Nagalakshmi, R. A.'
'Suresh, J.'
'Maharani, S.'
'Kumar, R. Ranjith'
'Lakshman, P. L. Nilantha'

_publ_section_title
;
 Crystal structure of
 1-benzyl-4-(2,4-dichlorophenyl)-2-imino-1,2,5,6,7,8,9,10-octahydrocycloocta[<i>b</i>]pyridine-3-carbonitrile
;
_journal_coeditor_code HB7305
_journal_issue 11
_journal_name_full 'Acta Crystallographica Section E'
_journal_page_first 441
_journal_page_last 443
_journal_paper_doi 10.1107/S1600536814023071
_journal_volume 70
_journal_year 2014
_chemical_formula_iupac 'C25 H23 Cl2 N3'
_chemical_formula_moiety 'C25 H23 Cl2 N3'
_chemical_formula_sum 'C25 H23 Cl2 N3'
_chemical_formula_weight 436.36
_chemical_name_systematic
1-Benzyl-4-(2,4-dichlorophenyl)-2-imino-1,2,5,6,7,8,9,10-octahydrocycloocta[<i>b</i>]pyridine-3-carbonitrile
_space_group_crystal_system monoclinic
_space_group_IT_number 14
_space_group_name_Hall '-P 2yn'
_space_group_name_H-M_alt 'P 1 21/n 1'
_symmetry_space_group_name_Hall '-P 2yn'
_symmetry_space_group_name_H-M 'P 1 21/n 1'
_atom_sites_solution_hydrogens mixed
_audit_creation_method SHELXL-2014/6
_cell_angle_alpha 90
_cell_angle_beta 98.3370(10)
_cell_angle_gamma 90
_cell_formula_units_Z 4
_cell_length_a 13.0297(6)
_cell_length_b 8.5901(3)
_cell_length_c 19.7449(8)
_cell_measurement_reflns_used 2000
_cell_measurement_temperature 293(2)
_cell_measurement_theta_max 31
_cell_measurement_theta_min 2
_cell_volume 2186.62(15)
_computing_cell_refinement
;
SAINT (Bruker, 2004)
;
_computing_data_collection
;
APEX2 (Bruker, 2004)
;
_computing_data_reduction
;
SAINT (Bruker, 2004)
;
_computing_molecular_graphics
;
PLATON (Spek, 2009)
;
_computing_publication_material
;
SHELXL2014/6 (Sheldrick, 2008)
;
_computing_structure_refinement
;
SHELXL2014/6 (Sheldrick, 2008)
;
_computing_structure_solution
;
SHELXS97 (Sheldrick, 2008)
;
_diffrn_ambient_temperature 293(2)
_diffrn_measured_fraction_theta_full 0.999
_diffrn_measured_fraction_theta_max 1.000
_diffrn_measurement_device_type 'Bruker Kappa APEXII'
_diffrn_measurement_method '\w and \f'
_diffrn_radiation_type MoK\a
_diffrn_radiation_wavelength 0.71073
_diffrn_reflns_av_R_equivalents 0.0211
_diffrn_reflns_limit_h_max 16
_diffrn_reflns_limit_h_min -16
_diffrn_reflns_limit_k_max 10
_diffrn_reflns_limit_k_min -10
_diffrn_reflns_limit_l_max 25
_diffrn_reflns_limit_l_min -25
_diffrn_reflns_number 24005
_diffrn_reflns_theta_full 25.242
_diffrn_reflns_theta_max 26.996
_diffrn_reflns_theta_min 2.085
_diffrn_standards_decay_% 0
_diffrn_standards_interval_count 0
_diffrn_standards_number 0
_exptl_absorpt_coefficient_mu 0.314
_exptl_absorpt_correction_T_max 0.974
_exptl_absorpt_correction_T_min 0.967
_exptl_absorpt_correction_type multi-scan
_exptl_absorpt_process_details
;
(SADABS; Bruker, 2004)
;
_exptl_crystal_colour colourless
_exptl_crystal_density_diffrn 1.326
_exptl_crystal_description block
_exptl_crystal_F_000 912
_exptl_crystal_size_max 0.21
_exptl_crystal_size_mid 0.19
_exptl_crystal_size_min 0.18
_refine_diff_density_max 0.652
_refine_diff_density_min -0.547
_refine_ls_extinction_method none
_refine_ls_goodness_of_fit_ref 1.052
_refine_ls_hydrogen_treatment mixed
_refine_ls_matrix_type full
_refine_ls_number_parameters 275
_refine_ls_number_reflns 4762
_refine_ls_number_restraints 1
_refine_ls_restrained_S_all 1.052
_refine_ls_R_factor_all 0.0708
_refine_ls_R_factor_gt 0.0514
_refine_ls_shift/su_max 0.000
_refine_ls_shift/su_mean 0.000
_refine_ls_structure_factor_coef Fsqd
_refine_ls_weighting_details 'w=1/[\s^2^(Fo^2^)+(0.0654P)^2^+1.5156P] where P=(Fo^2^+2Fc^2^)/3'
_refine_ls_weighting_scheme calc
_refine_ls_wR_factor_gt 0.1334
_refine_ls_wR_factor_ref 0.1508
_reflns_number_gt 3607
_reflns_number_total 4762
_reflns_threshold_expression I>2\s(I)
_cod_data_source_file hb7305sup1.cif
_cod_data_source_block I
_cod_database_code 2240159
_cod_database_fobs_code 2240159
_shelx_space_group_comment
;
The symmetry employed for this shelxl refinement is uniquely defined
by the following loop, which should always be used as a source of
symmetry information in preference to the above space-group names.
They are only intended as comments.
;
_shelxl_version_number 2014/6

loop_
_space_group_symop_operation_xyz
'x, y, z'
'-x+1/2, y+1/2, -z+1/2'
'-x, -y, -z'
'x-1/2, -y-1/2, z-1/2'

loop_
_atom_site_type_symbol
_atom_site_label
_atom_site_fract_x
_atom_site_fract_y
_atom_site_fract_z
_atom_site_U_iso_or_equiv
_atom_site_adp_type
_atom_site_calc_flag
_atom_site_occupancy
C C1 0.20063(16) 0.4628(2) 0.12039(10) 0.0359(4) Uani d 1
C C2 0.18748(15) 0.4805(2) 0.04645(10) 0.0330(4) Uani d 1
C C3 0.24407(15) 0.3969(2) 0.00591(9) 0.0312(4) Uani d 1
C C4 0.31948(15) 0.2887(2) 0.03557(9) 0.0321(4) Uani d 1
C C5 0.33572(15) 0.2735(2) 0.10560(9) 0.0307(4) Uani d 1
C C6 0.41621(16) 0.1647(3) 0.14117(10) 0.0378(5) Uani d 1
H H6A 0.4428 0.2077 0.1857 0.045 Uiso calc 1
H H6B 0.4735 0.1591 0.1149 0.045 Uiso calc 1
C C7 0.3769(2) -0.0005(3) 0.15108(12) 0.0494(6) Uani d 1
H H7A 0.4257 -0.0518 0.1857 0.059 Uiso calc 1
H H7B 0.3113 0.0069 0.1687 0.059 Uiso calc 1
C C8 0.3611(2) -0.1035(3) 0.08746(14) 0.0609(7) Uani d 1
H H8A 0.4264 -0.1091 0.0694 0.073 Uiso calc 1
H H8B 0.3449 -0.2078 0.1015 0.073 Uiso calc 1
C C9 0.2775(2) -0.0542(3) 0.02966(14) 0.0605(7) Uani d 1
H H9A 0.2413 -0.1468 0.0110 0.073 Uiso calc 1
H H9B 0.2276 0.0100 0.0489 0.073 Uiso calc 1
C C10 0.3141(2) 0.0348(3) -0.02886(12) 0.0520(6) Uani d 1
H H10A 0.2540 0.0604 -0.0620 0.062 Uiso calc 1
H H10B 0.3579 -0.0335 -0.0514 0.062 Uiso calc 1
C C11 0.37366(17) 0.1839(3) -0.00902(10) 0.0399(5) Uani d 1
H H11A 0.4417 0.1575 0.0151 0.048 Uiso calc 1
H H11B 0.3835 0.2398 -0.0503 0.048 Uiso calc 1
C C12 0.29562(17) 0.3405(3) 0.22118(9) 0.0398(5) Uani d 1
H H12A 0.3144 0.2335 0.2327 0.048 Uiso calc 1
H H12B 0.2314 0.3628 0.2387 0.048 Uiso calc 1
C C13 0.37932(18) 0.4462(3) 0.25617(11) 0.0414(5) Uani d 1
C C14 0.3998(2) 0.4435(3) 0.32736(12) 0.0560(7) Uani d 1
H H14 0.3629 0.3757 0.3516 0.067 Uiso calc 1
C C15 0.4736(3) 0.5392(4) 0.36243(16) 0.0791(10) Uani d 1
H H15 0.4858 0.5369 0.4100 0.095 Uiso calc 1
C C16 0.5294(3) 0.6381(4) 0.3273(2) 0.0870(11) Uani d 1
H H16 0.5793 0.7030 0.3510 0.104 Uiso calc 1
C C17 0.5117(3) 0.6416(4) 0.25697(19) 0.0786(9) Uani d 1
H H17 0.5498 0.7083 0.2331 0.094 Uiso calc 1
C C18 0.4366(2) 0.5451(3) 0.22166(14) 0.0576(7) Uani d 1
H H18 0.4249 0.5475 0.1741 0.069 Uiso calc 1
C C31 0.22607(16) 0.4217(3) -0.06963(9) 0.0358(4) Uani d 1
C C32 0.29212(17) 0.5111(3) -0.10249(11) 0.0397(5) Uani d 1
C C33 0.27671(19) 0.5318(3) -0.17275(11) 0.0485(6) Uani d 1
H H33 0.3221 0.5922 -0.1939 0.058 Uiso calc 1
C C34 0.19288(19) 0.4609(4) -0.21027(11) 0.0534(6) Uani d 1
C C35 0.1247(2) 0.3726(4) -0.18008(12) 0.0650(8) Uani d 1
H H35 0.0677 0.3265 -0.2064 0.078 Uiso calc 1
C C36 0.14182(18) 0.3531(4) -0.10991(11) 0.0547(7) Uani d 1
H H36 0.0960 0.2927 -0.0892 0.066 Uiso calc 1
C C38 0.11331(17) 0.5948(3) 0.01833(11) 0.0395(5) Uani d 1
N N1 0.15090(18) 0.5350(3) 0.16254(10) 0.0566(6) Uani d 1
N N2 0.05483(17) 0.6890(3) -0.00069(12) 0.0586(6) Uani d 1
N N3 0.27777(13) 0.3564(2) 0.14615(8) 0.0333(4) Uani d 1
Cl Cl1 0.39949(6) 0.59550(9) -0.05516(3) 0.0674(2) Uani d 1
Cl Cl2 0.17481(6) 0.48449(13) -0.29858(3) 0.0841(3) Uani d 1
H H1 0.109(2) 0.598(3) 0.1392(14) 0.097(12) Uiso d 1

loop_
_atom_site_aniso_label
_atom_site_aniso_U_11
_atom_site_aniso_U_22
_atom_site_aniso_U_33
_atom_site_aniso_U_12
_atom_site_aniso_U_13
_atom_site_aniso_U_23
C1 0.0379(11) 0.0406(11) 0.0286(9) 0.0020(9) 0.0026(8) -0.0034(8)
C2 0.0313(10) 0.0384(11) 0.0284(9) -0.0006(8) 0.0010(7) 0.0008(8)
C3 0.0303(9) 0.0384(11) 0.0241(9) -0.0070(8) 0.0012(7) 0.0010(8)
C4 0.0318(10) 0.0381(11) 0.0270(9) -0.0027(8) 0.0064(7) 0.0003(8)
C5 0.0307(9) 0.0338(10) 0.0275(9) -0.0021(8) 0.0036(7) -0.0001(8)
C6 0.0373(11) 0.0450(12) 0.0305(10) 0.0037(9) 0.0026(8) 0.0048(9)
C7 0.0635(15) 0.0448(13) 0.0420(12) 0.0054(11) 0.0147(11) 0.0117(10)
C8 0.089(2) 0.0399(13) 0.0577(15) -0.0023(13) 0.0241(14) 0.0028(12)
C9 0.0794(19) 0.0506(15) 0.0532(15) -0.0222(14) 0.0155(14) -0.0092(12)
C10 0.0692(16) 0.0524(14) 0.0359(11) -0.0017(12) 0.0128(11) -0.0112(10)
C11 0.0470(12) 0.0480(12) 0.0274(9) 0.0036(10) 0.0144(8) 0.0022(9)
C12 0.0493(12) 0.0488(13) 0.0213(9) 0.0015(10) 0.0049(8) -0.0001(8)
C13 0.0469(12) 0.0432(12) 0.0324(10) 0.0105(10) -0.0001(9) -0.0052(9)
C14 0.0644(16) 0.0678(17) 0.0335(11) 0.0078(13) -0.0010(11) -0.0101(11)
C15 0.084(2) 0.102(3) 0.0453(15) -0.001(2) -0.0122(15) -0.0267(16)
C16 0.081(2) 0.086(2) 0.085(2) -0.0124(19) -0.0171(19) -0.037(2)
C17 0.079(2) 0.0652(19) 0.089(2) -0.0210(17) 0.0023(18) -0.0037(17)
C18 0.0681(17) 0.0525(15) 0.0493(14) -0.0066(13) -0.0015(12) 0.0008(12)
C31 0.0341(10) 0.0476(12) 0.0249(9) -0.0008(9) 0.0018(8) 0.0027(8)
C32 0.0392(11) 0.0461(12) 0.0322(10) -0.0047(9) 0.0001(8) 0.0042(9)
C33 0.0483(13) 0.0616(15) 0.0370(11) -0.0005(11) 0.0106(10) 0.0126(11)
C34 0.0502(14) 0.0861(19) 0.0228(10) 0.0064(13) 0.0016(9) 0.0038(11)
C35 0.0443(13) 0.116(3) 0.0318(12) -0.0175(15) -0.0042(10) -0.0060(14)
C36 0.0392(12) 0.092(2) 0.0319(11) -0.0169(13) 0.0006(9) 0.0004(12)
C38 0.0366(11) 0.0438(12) 0.0369(11) -0.0021(10) 0.0010(9) 0.0026(9)
N1 0.0649(14) 0.0694(15) 0.0354(10) 0.0265(12) 0.0070(9) -0.0081(10)
N2 0.0502(12) 0.0571(13) 0.0659(14) 0.0074(11) -0.0001(10) 0.0140(11)
N3 0.0371(9) 0.0409(9) 0.0213(7) 0.0015(7) 0.0023(6) -0.0011(7)
Cl1 0.0692(4) 0.0768(5) 0.0511(4) -0.0388(4) -0.0089(3) 0.0102(3)
Cl2 0.0784(5) 0.1477(8) 0.0242(3) 0.0001(5) 0.0007(3) 0.0090(4)

loop_
_atom_type_symbol
_atom_type_description
_atom_type_scat_dispersion_real
_atom_type_scat_dispersion_imag
_atom_type_scat_source
C C 0.0033 0.0016 'International Tables Vol C Tables 4.2.6.8 and 6.1.1.4'
H H 0.0000 0.0000 'International Tables Vol C Tables 4.2.6.8 and 6.1.1.4'
N N 0.0061 0.0033 'International Tables Vol C Tables 4.2.6.8 and 6.1.1.4'
Cl Cl 0.1484 0.1585 'International Tables Vol C Tables 4.2.6.8 and 6.1.1.4'

loop_
_geom_angle_atom_site_label_1
_geom_angle_atom_site_label_2
_geom_angle_atom_site_label_3
_geom_angle
N1 C1 N3 118.88(19)
N1 C1 C2 127.1(2)
N3 C1 C2 114.05(17)
C3 C2 C38 121.57(18)
C3 C2 C1 122.56(18)
C38 C2 C1 115.84(18)
C2 C3 C4 120.20(17)
C2 C3 C31 119.39(18)
C4 C3 C31 120.41(17)
C5 C4 C3 118.32(17)
C5 C4 C11 121.01(18)
C3 C4 C11 120.47(17)
C4 C5 N3 121.26(18)
C4 C5 C6 121.66(17)
N3 C5 C6 117.07(16)
C5 C6 C7 114.38(18)
C5 C6 H6A 108.7
C7 C6 H6A 108.7
C5 C6 H6B 108.7
C7 C6 H6B 108.7
H6A C6 H6B 107.6
C8 C7 C6 116.11(19)
C8 C7 H7A 108.3
C6 C7 H7A 108.3
C8 C7 H7B 108.3
C6 C7 H7B 108.3
H7A C7 H7B 107.4
C9 C8 C7 116.9(2)
C9 C8 H8A 108.1
C7 C8 H8A 108.1
C9 C8 H8B 108.1
C7 C8 H8B 108.1
H8A C8 H8B 107.3
C10 C9 C8 116.2(2)
C10 C9 H9A 108.2
C8 C9 H9A 108.2
C10 C9 H9B 108.2
C8 C9 H9B 108.2
H9A C9 H9B 107.4
C9 C10 C11 115.67(19)
C9 C10 H10A 108.4
C11 C10 H10A 108.4
C9 C10 H10B 108.4
C11 C10 H10B 108.4
H10A C10 H10B 107.4
C4 C11 C10 112.94(18)
C4 C11 H11A 109.0
C10 C11 H11A 109.0
C4 C11 H11B 109.0
C10 C11 H11B 109.0
H11A C11 H11B 107.8
N3 C12 C13 113.81(18)
N3 C12 H12A 108.8
C13 C12 H12A 108.8
N3 C12 H12B 108.8
C13 C12 H12B 108.8
H12A C12 H12B 107.7
C18 C13 C14 118.2(2)
C18 C13 C12 123.6(2)
C14 C13 C12 118.2(2)
C15 C14 C13 121.1(3)
C15 C14 H14 119.5
C13 C14 H14 119.5
C16 C15 C14 120.0(3)
C16 C15 H15 120.0
C14 C15 H15 120.0
C15 C16 C17 120.1(3)
C15 C16 H16 120.0
C17 C16 H16 120.0
C16 C17 C18 119.8(3)
C16 C17 H17 120.1
C18 C17 H17 120.1
C13 C18 C17 120.9(3)
C13 C18 H18 119.6
C17 C18 H18 119.6
C32 C31 C36 117.42(19)
C32 C31 C3 122.01(18)
C36 C31 C3 120.56(18)
C31 C32 C33 122.1(2)
C31 C32 Cl1 119.34(16)
C33 C32 Cl1 118.51(17)
C34 C33 C32 118.3(2)
C34 C33 H33 120.9
C32 C33 H33 120.9
C35 C34 C33 121.8(2)
C35 C34 Cl2 119.97(19)
C33 C34 Cl2 118.19(19)
C34 C35 C36 118.9(2)
C34 C35 H35 120.6
C36 C35 H35 120.6
C35 C36 C31 121.5(2)
C35 C36 H36 119.3
C31 C36 H36 119.3
N2 C38 C2 176.4(2)
C1 N1 H1 108(2)
C5 N3 C1 123.54(16)
C5 N3 C12 121.18(17)
C1 N3 C12 115.27(16)

loop_
_geom_bond_atom_site_label_1
_geom_bond_atom_site_label_2
_geom_bond_distance
C1 N1 1.286(3)
C1 N3 1.398(3)
C1 C2 1.453(3)
C2 C3 1.367(3)
C2 C38 1.432(3)
C3 C4 1.416(3)
C3 C31 1.491(2)
C4 C5 1.374(3)
C4 C11 1.505(3)
C5 N3 1.376(2)
C5 C6 1.501(3)
C6 C7 1.531(3)
C6 H6A 0.9700
C6 H6B 0.9700
C7 C8 1.526(4)
C7 H7A 0.9700
C7 H7B 0.9700
C8 C9 1.519(4)
C8 H8A 0.9700
C8 H8B 0.9700
C9 C10 1.519(3)
C9 H9A 0.9700
C9 H9B 0.9700
C10 C11 1.519(3)
C10 H10A 0.9700
C10 H10B 0.9700
C11 H11A 0.9700
C11 H11B 0.9700
C12 N3 1.472(2)
C12 C13 1.507(3)
C12 H12A 0.9700
C12 H12B 0.9700
C13 C18 1.375(4)
C13 C14 1.392(3)
C14 C15 1.374(4)
C14 H14 0.9300
C15 C16 1.371(5)
C15 H15 0.9300
C16 C17 1.374(5)
C16 H16 0.9300
C17 C18 1.390(4)
C17 H17 0.9300
C18 H18 0.9300
C31 C32 1.383(3)
C31 C36 1.390(3)
C32 C33 1.384(3)
C32 Cl1 1.725(2)
C33 C34 1.370(4)
C33 H33 0.9300
C34 C35 1.369(4)
C34 Cl2 1.737(2)
C35 C36 1.381(3)
C35 H35 0.9300
C36 H36 0.9300
C38 N2 1.138(3)
N1 H1 0.8599(10)

loop_
_geom_torsion_atom_site_label_1
_geom_torsion_atom_site_label_2
_geom_torsion_atom_site_label_3
_geom_torsion_atom_site_label_4
_geom_torsion
N1 C1 C2 C3 -179.6(2)
N3 C1 C2 C3 1.6(3)
N1 C1 C2 C38 2.2(3)
N3 C1 C2 C38 -176.61(18)
C38 C2 C3 C4 177.73(19)
C1 C2 C3 C4 -0.4(3)
C38 C2 C3 C31 -1.9(3)
C1 C2 C3 C31 -179.99(19)
C2 C3 C4 C5 -1.7(3)
C31 C3 C4 C5 177.90(18)
C2 C3 C4 C11 173.25(18)
C31 C3 C4 C11 -7.1(3)
C3 C4 C5 N3 2.5(3)
C11 C4 C5 N3 -172.43(18)
C3 C4 C5 C6 -178.29(18)
C11 C4 C5 C6 6.8(3)
C4 C5 C6 C7 -89.6(2)
N3 C5 C6 C7 89.7(2)
C5 C6 C7 C8 75.3(3)
C6 C7 C8 C9 -65.1(3)
C7 C8 C9 C10 98.2(3)
C8 C9 C10 C11 -57.6(3)
C5 C4 C11 C10 88.3(2)
C3 C4 C11 C10 -86.5(2)
C9 C10 C11 C4 -49.5(3)
N3 C12 C13 C18 -2.0(3)
N3 C12 C13 C14 178.0(2)
C18 C13 C14 C15 1.4(4)
C12 C13 C14 C15 -178.7(3)
C13 C14 C15 C16 -0.8(5)
C14 C15 C16 C17 -0.1(6)
C15 C16 C17 C18 0.4(6)
C14 C13 C18 C17 -1.1(4)
C12 C13 C18 C17 179.0(3)
C16 C17 C18 C13 0.2(5)
C2 C3 C31 C32 101.6(2)
C4 C3 C31 C32 -78.0(3)
C2 C3 C31 C36 -79.2(3)
C4 C3 C31 C36 101.2(3)
C36 C31 C32 C33 -0.5(4)
C3 C31 C32 C33 178.7(2)
C36 C31 C32 Cl1 -178.61(19)
C3 C31 C32 Cl1 0.6(3)
C31 C32 C33 C34 0.1(4)
Cl1 C32 C33 C34 178.2(2)
C32 C33 C34 C35 0.6(4)
C32 C33 C34 Cl2 -179.00(19)
C33 C34 C35 C36 -0.8(5)
Cl2 C34 C35 C36 178.7(2)
C34 C35 C36 C31 0.4(5)
C32 C31 C36 C35 0.3(4)
C3 C31 C36 C35 -179.0(3)
C4 C5 N3 C1 -1.2(3)
C6 C5 N3 C1 179.53(18)
C4 C5 N3 C12 -179.71(19)
C6 C5 N3 C12 1.1(3)
N1 C1 N3 C5 -179.8(2)
C2 C1 N3 C5 -0.8(3)
N1 C1 N3 C12 -1.2(3)
C2 C1 N3 C12 177.74(17)
C13 C12 N3 C5 86.2(2)
C13 C12 N3 C1 -92.4(2)
